data_7010915
loop_
_publ_author_name
'Rombaut, Guillaume'
'Turner, Scott S.'
'P\'evelen, Delphine Le'
'Mathoni\`ere, Corine'
'Day, Peter'
'Prout, Keith'

_publ_section_title
;
 An unusual phase transition in the crystal structure and physical
 properties of (TTF)9[Mo(CN)8]2&#x00B7;4H2O, where TTF =
 tetrathiafulvalene
;
_journal_issue 22
_journal_name_full 'Journal of the Chemical Society, Dalton Transactions'
_journal_page_first 3244
_journal_paper_doi 10.1039/b105212h
_journal_year 2001
_chemical_compound_source
;
?
;
_chemical_formula_moiety ' C35 H22 Mo1 N8 O2 S18 '
_chemical_formula_sum 'C35 H22 Mo N8 O2 S18'
_chemical_formula_weight 1259.64
_chemical_melting_point ?
_chemical_name_systematic
;
?
;
_space_group_IT_number 2
_symmetry_cell_setting triclinic
_symmetry_space_group_name_Hall '-P 1'
_symmetry_space_group_name_H-M 'P -1'
_atom_sites_solution_hydrogens geom
_atom_sites_solution_primary direct
_audit_creation_date 01-14-08
_audit_creation_method CRYSTALS_ver_12-03-99
_cell_angle_alpha 79.981(4)
_cell_angle_beta 89.798(4)
_cell_angle_gamma 79.013(4)
_cell_formula_units_Z 2
_cell_length_a 9.7990(7)
_cell_length_b 10.6630(5)
_cell_length_c 22.9940(18)
_cell_measurement_reflns_used 15737
_cell_measurement_temperature 120
_cell_measurement_theta_max 23
_cell_measurement_theta_min 0
_cell_volume 2321.5(3)
_computing_cell_refinement
;
SPARE
;
_computing_data_collection
;
DATA COLLECTION
;
_computing_data_reduction
;
SPARE
;
_computing_molecular_graphics
;
CAMERON (Watkin et al 1996)
;
_computing_publication_material
;
CRYSTALS (Watkin et al 2001)
;
_computing_structure_refinement
;
CRYSTALS (Watkin et al 2001)
;
_computing_structure_solution
;
SIR92 (Altomare et al, 1994)
;
_diffrn_ambient_temperature 120
_diffrn_measured_fraction_theta_max 0.936
_diffrn_measurement_device_type
;
Unknown
;
_diffrn_measurement_method \w
_diffrn_radiation_monochromator graphite
_diffrn_radiation_type 'Mo K\a'
_diffrn_radiation_wavelength 0.71069
_diffrn_reflns_av_R_equivalents 0.02
_diffrn_reflns_limit_h_max 10
_diffrn_reflns_limit_h_min 0
_diffrn_reflns_limit_k_max 11
_diffrn_reflns_limit_k_min -10
_diffrn_reflns_limit_l_max 24
_diffrn_reflns_limit_l_min -24
_diffrn_reflns_number 15737
_diffrn_reflns_theta_max 22.59
_diffrn_reflns_theta_min 1.98
_diffrn_standards_decay_% 0.00
_diffrn_standards_interval_count 0
_diffrn_standards_interval_time 0
_diffrn_standards_number 0
_exptl_absorpt_coefficient_mu 1.138
_exptl_absorpt_correction_T_max 0.96
_exptl_absorpt_correction_T_min 0.86
_exptl_absorpt_correction_type multi-scan
_exptl_crystal_colour ' black '
_exptl_crystal_density_diffrn 1.802
_exptl_crystal_density_meas ?
_exptl_crystal_description ' plate '
_exptl_crystal_F_000 1268.318
_exptl_crystal_size_max 0.19
_exptl_crystal_size_mid 0.13
_exptl_crystal_size_min 0.03
_refine_diff_density_max 1.63
_refine_diff_density_min -0.56
_refine_ls_extinction_method None
_refine_ls_goodness_of_fit_ref 1.1239
_refine_ls_hydrogen_treatment noref
_refine_ls_matrix_type full
_refine_ls_number_parameters 444
_refine_ls_number_reflns 4734
_refine_ls_R_factor_gt 0.0484
_refine_ls_shift/su_max 0.002187
_refine_ls_structure_factor_coef F
_refine_ls_weighting_details
;
Chebychev polynomial with 3 parameters, Carruthers & Watkin , 1979,
1.55    -.921     1.16
;
_refine_ls_weighting_scheme calc
_refine_ls_wR_factor_ref 0.0316
_reflns_limit_h_max 10
_reflns_limit_h_min -10
_reflns_limit_k_max 11
_reflns_limit_k_min -11
_reflns_limit_l_max 24
_reflns_limit_l_min 0
_reflns_number_gt 4734
_reflns_number_total 5755
_reflns_threshold_expression >5.00\s(I)
_cod_data_source_file b105212h.txt
_cod_data_source_block TTFMo120Kneedle
_cod_depositor_comments
;
The following automatic conversions were performed:
'_symmetry_cell_setting' value 'Triclinic ' changed to 'triclinic'
according to '/home/adriana/struct/CIF-dictionaries/cif_core.dic'
dictionary named 'cif_core.dic' version 2.4.1 from 2010-06-29.

Automatic conversion script
Id: cif_fix_enum 1555 2011-01-17 13:19:09Z saulius 

The following automatic conversions were performed:

'_chemical_melting_point' value 'not measured' was changed to '?' -
the value is undefined or not given.

Automatic conversion script
Id: cif_fix_values 1569 2011-02-09 13:29:24Z adriana 
;
_cod_original_cell_volume 2321.5
_cod_original_sg_symbol_H-M 'P -1 '
_cod_original_formula_sum ' C35 H22 Mo1 N8 O2 S18 '
_cod_database_code 7010915

loop_
_symmetry_equiv_pos_as_xyz
x,y,z
-x,-y,-z

loop_
_atom_site_label
_atom_site_type_symbol
_atom_site_fract_x
_atom_site_fract_y
_atom_site_fract_z
_atom_site_U_iso_or_equiv
_atom_site_occupancy
_atom_site_adp_type
Mo1 mo 0.54954(4) 0.47091(4) 0.230336(17) 0.0137 1.0000 Uani
S2 s -0.00121(11) 1.15420(11) 0.29452(5) 0.0166 1.0000 Uani
S5 s 0.26574(11) 0.97847(11) 0.29262(5) 0.0176 1.0000 Uani
S8 s -0.15546(11) 0.91067(11) 0.30376(5) 0.0174 1.0000 Uani
S11 s 0.11273(11) 0.73819(11) 0.29997(5) 0.0159 1.0000 Uani
S12 s 0.19369(11) 0.27601(11) 0.52853(5) 0.0177 1.0000 Uani
S14 s 0.13408(11) 0.39742(12) 0.40499(5) 0.0192 1.0000 Uani
S18 s -0.19535(11) 0.43369(12) 0.42748(5) 0.0196 1.0000 Uani
S21 s -0.13539(12) 0.31527(12) 0.55100(5) 0.0211 1.0000 Uani
S22 s 0.17154(11) -0.07595(12) 0.56549(5) 0.0202 1.0000 Uani
S24 s 0.16578(12) 0.02552(12) 0.43767(5) 0.0209 1.0000 Uani
S27 s -0.15182(12) 0.90440(13) 0.15803(5) 0.0242 1.0000 Uani
S29 s 0.14656(12) 0.79858(13) 0.15640(5) 0.0249 1.0000 Uani
S33 s -0.08166(12) 1.19366(13) 0.15057(5) 0.0269 1.0000 Uani
S36 s 0.21414(12) 1.08439(13) 0.14588(6) 0.0268 1.0000 Uani
S37 s 0.52589(12) 0.09960(14) 0.07325(5) 0.0268 1.0000 Uani
S40 s 0.47883(16) 0.19255(16) -0.05364(6) 0.0398 1.0000 Uani
S101 s -0.1574(7) 1.1302(14) 0.0014(3) 0.1558 0.5000 Uani
S104 s 0.1498(9) 1.0793(15) -0.0017(4) 0.1795 0.5000 Uani
S107 s 0.1486(8) 0.7736(13) 0.0095(4) 0.1608 0.5000 Uani
S110 s -0.1452(9) 0.8220(13) 0.0136(4) 0.1628 0.5000 Uani
O47 o 0.5530(3) 0.9620(3) 0.27006(14) 0.0212 1.0000 Uani
O48 o 0.5620(3) 0.8392(3) 0.39032(14) 0.0261 1.0000 Uani
N49 n 0.5850(4) 0.2285(4) 0.34455(19) 0.0327 1.0000 Uani
N51 n 0.8827(4) 0.4252(4) 0.2693(2) 0.0305 1.0000 Uani
N53 n 0.2354(4) 0.4851(4) 0.28362(17) 0.0225 1.0000 Uani
N55 n 0.3266(4) 0.5463(5) 0.11468(18) 0.0326 1.0000 Uani
N57 n 0.5398(4) 0.6015(4) 0.35239(17) 0.0255 1.0000 Uani
N59 n 0.5532(5) 0.7834(4) 0.19364(17) 0.0311 1.0000 Uani
N61 n 0.5372(5) 0.1968(4) 0.1841(2) 0.0397 1.0000 Uani
N63 n 0.7302(4) 0.4889(5) 0.10705(19) 0.0376 1.0000 Uani
C3 c 0.1465(5) 1.2201(4) 0.29078(19) 0.019(1) 1.0000 Uiso
C4 c 0.2694(4) 1.1400(4) 0.29146(19) 0.017(1) 1.0000 Uiso
C6 c 0.0874(4) 0.9986(4) 0.29691(18) 0.014(1) 1.0000 Uiso
C7 c 0.0213(4) 0.8920(4) 0.30100(18) 0.014(1) 1.0000 Uiso
C9 c -0.1559(5) 0.7488(5) 0.3057(2) 0.019(1) 1.0000 Uiso
C10 c -0.0335(4) 0.6696(5) 0.30407(19) 0.019(1) 1.0000 Uiso
C13 c 0.0712(4) 0.3489(4) 0.47317(19) 0.017(1) 1.0000 Uiso
C15 c 0.3061(5) 0.3391(5) 0.4260(2) 0.0209(11) 1.0000 Uiso
C16 c 0.3329(5) 0.2848(5) 0.4831(2) 0.019(1) 1.0000 Uiso
C17 c -0.0716(4) 0.3643(4) 0.48328(19) 0.016(1) 1.0000 Uiso
C19 c -0.3348(5) 0.4135(5) 0.4717(2) 0.0244(11) 1.0000 Uiso
C20 c -0.3082(5) 0.3598(5) 0.5279(2) 0.0249(11) 1.0000 Uiso
C23 c 0.0703(5) -0.0095(5) 0.50057(19) 0.018(1) 1.0000 Uiso
C25 c 0.3273(5) -0.0288(5) 0.4736(2) 0.0210(11) 1.0000 Uiso
C26 c 0.3290(5) -0.0730(5) 0.5308(2) 0.020(1) 1.0000 Uiso
C28 c 0.0164(5) 0.9341(5) 0.1540(2) 0.0207(11) 1.0000 Uiso
C30 c 0.0341(5) 0.6899(5) 0.1603(2) 0.0272(12) 1.0000 Uiso
C31 c -0.1016(5) 0.7386(5) 0.1617(2) 0.0304(12) 1.0000 Uiso
C32 c 0.0453(5) 1.0575(5) 0.1506(2) 0.0228(11) 1.0000 Uiso
C34 c 0.0319(5) 1.3003(5) 0.1433(2) 0.0335(13) 1.0000 Uiso
C35 c 0.1677(5) 1.2498(5) 0.1420(2) 0.0314(12) 1.0000 Uiso
C38 c 0.5131(6) 0.2633(6) 0.0485(2) 0.0361(13) 1.0000 Uiso
C39 c 0.4914(6) 0.3053(6) -0.0102(3) 0.0444(15) 1.0000 Uiso
C41 c 0.5005(5) 0.0626(5) 0.0042(2) 0.0266(12) 1.0000 Uiso
C50 c 0.5758(5) 0.3118(5) 0.3054(2) 0.0221(11) 1.0000 Uiso
C52 c 0.7668(5) 0.4416(5) 0.2553(2) 0.0240(11) 1.0000 Uiso
C54 c 0.3440(5) 0.4791(4) 0.26299(19) 0.017(1) 1.0000 Uiso
C56 c 0.4019(5) 0.5248(5) 0.1550(2) 0.0230(11) 1.0000 Uiso
C58 c 0.5441(5) 0.5568(5) 0.3103(2) 0.020(1) 1.0000 Uiso
C60 c 0.5473(5) 0.6759(5) 0.2058(2) 0.0207(11) 1.0000 Uiso
C62 c 0.5440(5) 0.2909(5) 0.2010(2) 0.0268(12) 1.0000 Uiso
C64 c 0.6696(5) 0.4810(5) 0.1498(2) 0.0260(11) 1.0000 Uiso
C102 c -0.075(2) 1.2612(15) -0.010(1) 0.099(7) 0.5000 Uiso
C103 c 0.062(2) 1.2376(14) -0.0097(8) 0.082(5) 0.5000 Uiso
C105 c -0.0029(11) 1.0241(9) 0.0008(7) 0.040(3) 0.5000 Uiso
C106 c 0.0003(11) 0.8946(8) 0.0045(6) 0.047(3) 0.5000 Uiso
C108 c 0.0776(14) 0.6361(14) 0.0197(7) 0.075(4) 0.5000 Uiso
C109 c -0.0608(14) 0.6620(14) 0.0226(8) 0.080(5) 0.5000 Uiso
H471 h 0.546(6) 0.900(4) 0.243(2) 0.0500 1.0000 Uiso
H472 h 0.557(6) 1.047(3) 0.245(2) 0.0500 1.0000 Uiso
H481 h 0.554(6) 0.899(5) 0.3517(13) 0.0500 1.0000 Uiso
H482 h 0.547(6) 0.759(3) 0.376(2) 0.0500 1.0000 Uiso
H31 h 0.1404 1.3156 0.2882 0.0225 1.0000 Uiso
H41 h 0.3589 1.1720 0.2913 0.0208 1.0000 Uiso
H91 h -0.2447 0.7153 0.3080 0.0229 1.0000 Uiso
H101 h -0.0268 0.5744 0.3052 0.0224 1.0000 Uiso
H151 h 0.3823 0.3452 0.3972 0.0251 1.0000 Uiso
H161 h 0.4305 0.2506 0.4986 0.0232 1.0000 Uiso
H191 h -0.4325 0.4414 0.4555 0.0292 1.0000 Uiso
H201 h -0.3846 0.3456 0.5557 0.0299 1.0000 Uiso
H251 h 0.4155 -0.0264 0.4518 0.0252 1.0000 Uiso
H261 h 0.4190 -0.1044 0.5539 0.0241 1.0000 Uiso
H301 h 0.0694 0.5951 0.1615 0.0326 1.0000 Uiso
H311 h -0.1719 0.6812 0.1647 0.0364 1.0000 Uiso
H341 h -0.0022 1.3959 0.1403 0.0402 1.0000 Uiso
H351 h 0.2392 1.3059 0.1388 0.0377 1.0000 Uiso
H381 h 0.5213 0.3243 0.0762 0.0434 1.0000 Uiso
H391 h 0.4830 0.3992 -0.0277 0.0533 1.0000 Uiso
H1021 h -0.1301 1.3520 -0.0155 0.1193 0.5000 Uiso
H1031 h 0.1146 1.3106 -0.0145 0.0989 0.5000 Uiso
H1081 h 0.1339 0.5464 0.0231 0.0899 0.5000 Uiso
H1091 h -0.1144 0.5901 0.0299 0.0966 0.5000 Uiso

loop_
_atom_site_aniso_label
_atom_site_aniso_U_11
_atom_site_aniso_U_22
_atom_site_aniso_U_33
_atom_site_aniso_U_23
_atom_site_aniso_U_13
_atom_site_aniso_U_12
Mo1 0.0100(2) 0.0132(2) 0.0189(2) -0.00511(16) 0.00218(15) -0.00243(17)
S2 0.0116(5) 0.0158(7) 0.0238(6) -0.0066(5) 0.0021(4) -0.0032(5)
S5 0.0105(5) 0.0162(7) 0.0272(7) -0.0060(5) 0.0022(5) -0.0037(5)
S8 0.0109(5) 0.0181(7) 0.0251(7) -0.0072(5) 0.0029(5) -0.0043(5)
S11 0.0128(6) 0.0147(7) 0.0204(6) -0.0031(5) 0.0011(5) -0.0034(5)
S12 0.0155(6) 0.0183(7) 0.0183(6) -0.0025(5) -0.0014(5) -0.0015(5)
S14 0.0162(6) 0.0234(7) 0.0173(6) -0.0031(5) 0.0025(5) -0.0023(5)
S18 0.0151(6) 0.0222(7) 0.0206(6) -0.0030(5) -0.0008(5) -0.0024(5)
S21 0.0207(6) 0.0211(7) 0.0204(6) -0.0007(5) 0.0049(5) -0.0039(5)
S22 0.0148(6) 0.0243(7) 0.0224(6) -0.0056(5) 0.0021(5) -0.0052(5)
S24 0.0153(6) 0.0261(8) 0.0220(6) -0.0057(5) 0.0026(5) -0.0047(5)
S27 0.0178(6) 0.0306(8) 0.0234(7) -0.0037(5) 0.0008(5) -0.0037(5)
S29 0.0208(6) 0.0269(8) 0.0266(7) -0.0066(5) 0.0071(5) -0.0024(6)
S33 0.0225(7) 0.0261(8) 0.0299(7) -0.0049(6) 0.0027(5) 0.0009(6)
S36 0.0204(6) 0.0297(8) 0.0305(7) -0.0051(6) 0.0084(5) -0.0054(6)
S37 0.0214(6) 0.0428(9) 0.0185(7) -0.0094(6) 0.0021(5) -0.0079(6)
S40 0.0457(9) 0.051(1) 0.0222(7) -0.0041(6) -0.0050(6) -0.0095(7)
S101 0.020(3) 0.425(18) 0.020(3) -0.014(6) 0.0082(19) -0.059(6)
S104 0.027(3) 0.49(2) 0.025(4) -0.063(9) -0.002(3) -0.043(8)
S107 0.032(3) 0.410(17) 0.030(4) -0.022(7) 0.017(2) -0.033(7)
S110 0.027(3) 0.402(16) 0.028(4) -0.010(6) -0.002(2) 0.010(6)
O47 0.0174(16) 0.017(2) 0.0294(19) -0.0059(14) 0.0023(14) -0.0014(14)
O48 0.0235(18) 0.031(2) 0.0223(19) -0.0084(15) -0.0005(14) 0.0010(16)
N49 0.031(2) 0.030(3) 0.035(3) 0.001(2) -0.002(2) -0.005(2)
N51 0.014(2) 0.024(3) 0.056(3) -0.016(2) -0.0035(19) -0.0013(19)
N53 0.020(2) 0.019(2) 0.029(2) -0.0063(17) 0.0023(17) -0.0047(18)
N55 0.028(2) 0.047(3) 0.026(2) -0.011(2) 0.0014(19) -0.011(2)
N57 0.026(2) 0.027(3) 0.025(2) -0.0069(19) 0.0000(17) -0.0065(19)
N59 0.050(3) 0.027(3) 0.020(2) -0.0071(19) -0.0030(19) -0.014(2)
N61 0.070(3) 0.020(3) 0.034(3) -0.012(2) 0.007(2) -0.014(2)
N63 0.033(3) 0.046(3) 0.030(3) -0.003(2) 0.015(2) -0.001(2)

loop_
_atom_type_symbol
_atom_type_scat_dispersion_real
_atom_type_scat_dispersion_imag
_atom_type_scat_Cromer_Mann_a1
_atom_type_scat_Cromer_Mann_b1
_atom_type_scat_Cromer_Mann_a2
_atom_type_scat_Cromer_Mann_b2
_atom_type_scat_Cromer_Mann_a3
_atom_type_scat_Cromer_Mann_b3
_atom_type_scat_Cromer_Mann_a4
_atom_type_scat_Cromer_Mann_b4
_atom_type_scat_Cromer_Mann_c
_atom_type_scat_source
'Mo  ' -1.8250 0.6880 3.7025 0.2772 17.2356 1.0958 12.8876 11.0040 3.7429 61.6584 4.3875 International_Tables_Vol_IV_Table_2.2B
'N   ' 0.0040 0.0030 12.2126 0.0057 3.1322 9.8933 2.0125 28.9975 1.1663 0.5826 -11.5290 International_Tables_Vol_IV_Table_2.2B
'H   ' 0.0000 0.0000 0.4930 10.5109 0.3229 26.1257 0.1402 3.1424 0.0408 57.7997 0.0030 International_Tables_Vol_IV_Table_2.2B
'C   ' 0.0020 0.0020 2.3100 20.8439 1.0200 10.2075 1.5886 0.5687 0.8650 51.6512 0.2156 International_Tables_Vol_IV_Table_2.2B
'S   ' 0.1100 0.1240 6.9053 1.4679 5.2034 22.2151 1.4379 0.2536 1.5863 56.1720 0.8669 International_Tables_Vol_IV_Table_2.2B
'O   ' 0.0080 0.0060 3.0485 13.2771 2.2868 5.7011 1.5463 0.3239 0.8670 32.9089 0.2508 International_Tables_Vol_IV_Table_2.2B

loop_
_geom_angle_atom_site_label_1
_geom_angle_site_symmetry_1
_geom_angle_atom_site_label_2
_geom_angle_site_symmetry_2
_geom_angle_atom_site_label_3
_geom_angle_site_symmetry_3
_geom_angle
_geom_angle_publ_flag
C50 . Mo1 . C52 . 76.25(17) yes
C50 . Mo1 . C54 . 76.60(17) yes
C52 . Mo1 . C54 . 144.59(17) yes
C50 . Mo1 . C56 . 131.75(17) yes
C52 . Mo1 . C56 . 143.67(18) yes
C54 . Mo1 . C56 . 71.61(17) yes
C50 . Mo1 . C58 . 72.88(17) yes
C52 . Mo1 . C58 . 77.32(17) yes
C54 . Mo1 . C58 . 73.25(16) yes
C56 . Mo1 . C58 . 127.95(18) yes
C50 . Mo1 . C60 . 143.04(17) yes
C52 . Mo1 . C60 . 89.03(18) yes
C54 . Mo1 . C60 . 99.35(17) yes
C56 . Mo1 . C60 . 78.38(17) yes
C58 . Mo1 . C60 . 70.85(17) yes
C50 . Mo1 . C62 . 69.73(18) yes
C52 . Mo1 . C62 . 100.39(18) yes
C54 . Mo1 . C62 . 91.05(18) yes
C56 . Mo1 . C62 . 75.47(18) yes
C58 . Mo1 . C62 . 141.90(18) yes
C50 . Mo1 . C64 . 126.99(18) yes
C52 . Mo1 . C64 . 71.69(17) yes
C54 . Mo1 . C64 . 143.69(17) yes
C56 . Mo1 . C64 . 72.33(17) yes
C58 . Mo1 . C64 . 135.51(17) yes
C60 . Mo1 . C62 . 147.09(18) yes
C60 . Mo1 . C64 . 77.41(18) yes
C62 . Mo1 . C64 . 75.87(18) yes
C3 . S2 . C6 . 94.4(2) yes
C4 . S5 . C6 . 94.6(2) yes
C7 . S8 . C9 . 94.3(2) yes
C7 . S11 . C10 . 94.2(2) yes
C13 . S12 . C16 . 94.2(2) yes
C13 . S14 . C15 . 95.0(2) yes
C17 . S18 . C19 . 94.4(2) yes
C17 . S21 . C20 . 95.1(2) yes
C23 . S22 . C26 . 94.3(2) yes
C23 . S24 . C25 . 95.2(2) yes
C28 . S27 . C31 . 94.8(2) yes
C28 . S29 . C30 . 95.0(2) yes
C32 . S33 . C34 . 95.1(2) yes
C32 . S36 . C35 . 94.9(2) yes
C38 . S37 . C41 . 95.2(3) yes
C39 . S40 . C41 . 95.0(3) yes
S104 2_575 S101 . S107 2_575 164.6(11) yes
S104 2_575 S101 . C102 . 149.3(9) yes
S107 2_575 S101 . C102 . 22.8(9) yes
S104 2_575 S101 . C105 . 58.5(6) yes
S107 2_575 S101 . C105 . 113.5(9) yes
C102 . S101 . C105 . 91.7(7) yes
S104 2_575 S101 . C105 2_575 46.9(4) yes
S107 2_575 S101 . C105 2_575 124.4(9) yes
C102 . S101 . C105 2_575 103.1(8) yes
C105 . S101 . C105 2_575 11.7(6) yes
S104 2_575 S101 . C106 2_575 88.3(8) yes
S107 2_575 S101 . C106 2_575 83.5(7) yes
C102 . S101 . C106 2_575 61.5(8) yes
C105 . S101 . C106 2_575 30.1(5) yes
C105 2_575 S101 . C106 2_575 41.6(5) yes
S101 2_575 S104 . S110 2_575 164.9(13) yes
S101 2_575 S104 . C103 . 152.1(8) yes
S110 2_575 S104 . C103 . 28.1(11) yes
S101 2_575 S104 . C105 . 61.5(7) yes
S110 2_575 S104 . C105 . 117.8(12) yes
C103 . S104 . C105 . 91.4(7) yes
S101 2_575 S104 . C105 2_575 47.7(4) yes
S110 2_575 S104 . C105 2_575 130.5(12) yes
C103 . S104 . C105 2_575 104.9(8) yes
C105 . S104 . C105 2_575 13.8(6) yes
S101 2_575 S104 . C106 2_575 91.4(7) yes
S110 2_575 S104 . C106 2_575 87.9(11) yes
C103 . S104 . C106 2_575 61.2(7) yes
C105 . S104 . C106 2_575 30.2(6) yes
C105 2_575 S104 . C106 2_575 43.7(5) yes
S101 2_575 S107 . C102 2_575 129.6(20) yes
S101 2_575 S107 . C106 . 60.3(9) yes
C102 2_575 S107 . C106 . 70.7(14) yes
S101 2_575 S107 . C108 . 160.7(12) yes
C102 2_575 S107 . C108 . 31.2(15) yes
C106 . S107 . C108 . 101.4(7) yes
S101 2_575 S107 . H1021 2_575 171.505 no
C102 2_575 S107 . H1021 2_575 46.788 no
C106 . S107 . H1021 2_575 117.421 no
C108 . S107 . H1021 2_575 16.202 no
S104 2_575 S110 . C103 2_575 120.8(17) yes
S104 2_575 S110 . C106 . 55.8(9) yes
C103 2_575 S110 . C106 . 67.1(12) yes
S104 2_575 S110 . C109 . 153.2(13) yes
C103 2_575 S110 . C109 . 32.4(12) yes
C106 . S110 . C109 . 98.3(7) yes
S104 2_575 S110 . H1031 2_575 162.460 no
C103 2_575 S110 . H1031 2_575 46.232 no
C106 . S110 . H1031 2_575 113.372 no
C109 . S110 . H1031 2_575 16.855 no
H471 . O47 . H472 . 107.2(47) no
H481 . O48 . H482 . 99.1(47) no
S2 . C3 . C4 . 118.1(4) yes
S2 . C3 . H31 . 120.951 no
C4 . C3 . H31 . 120.951 no
S5 . C4 . C3 . 116.5(3) yes
S5 . C4 . H41 . 121.728 no
C3 . C4 . H41 . 121.728 no
S2 . C6 . S5 . 116.3(2) yes
S2 . C6 . C7 . 123.0(3) yes
S5 . C6 . C7 . 120.7(3) yes
S8 . C7 . S11 . 116.8(3) yes
S8 . C7 . C6 . 121.3(3) yes
S11 . C7 . C6 . 121.8(3) yes
S8 . C9 . C10 . 117.6(3) yes
S8 . C9 . H91 . 121.198 no
C10 . C9 . H91 . 121.199 no
S11 . C10 . C9 . 117.1(4) yes
S11 . C10 . H101 . 121.426 no
C9 . C10 . H101 . 121.426 no
S12 . C13 . S14 . 116.3(2) yes
S12 . C13 . C17 . 121.6(3) yes
S14 . C13 . C17 . 122.1(3) yes
S14 . C15 . C16 . 116.6(3) yes
S14 . C15 . H151 . 121.677 no
C16 . C15 . H151 . 121.677 no
S12 . C16 . C15 . 117.8(3) yes
S12 . C16 . H161 . 121.087 no
C15 . C16 . H161 . 121.087 no
S18 . C17 . S21 . 115.6(2) yes
S18 . C17 . C13 . 121.9(3) yes
S21 . C17 . C13 . 122.5(3) yes
S18 . C19 . C20 . 117.8(4) yes
S18 . C19 . H191 . 121.105 no
C20 . C19 . H191 . 121.105 no
S21 . C20 . C19 . 117.0(4) yes
S21 . C20 . H201 . 121.493 no
C19 . C20 . H201 . 121.493 no
S22 . C23 . S24 . 114.6(3) yes
S22 . C23 . C23 2_556 122.5(5) yes
S24 . C23 . C23 2_556 122.9(5) yes
S24 . C25 . C26 . 117.3(4) yes
S24 . C25 . H251 . 121.353 no
C26 . C25 . H251 . 121.353 no
S22 . C26 . C25 . 118.7(4) yes
S22 . C26 . H261 . 120.666 no
C25 . C26 . H261 . 120.666 no
S27 . C28 . S29 . 115.4(3) yes
S27 . C28 . C32 . 122.5(4) yes
S29 . C28 . C32 . 122.0(3) yes
S29 . C30 . C31 . 117.0(4) yes
S29 . C30 . H301 . 121.488 no
C31 . C30 . H301 . 121.489 no
S27 . C31 . C30 . 117.7(4) yes
S27 . C31 . H311 . 121.127 no
C30 . C31 . H311 . 121.127 no
S33 . C32 . S36 . 115.4(3) yes
S33 . C32 . C28 . 123.1(4) yes
S36 . C32 . C28 . 121.5(4) yes
S33 . C34 . C35 . 117.2(4) yes
S33 . C34 . H341 . 121.414 no
C35 . C34 . H341 . 121.413 no
S36 . C35 . C34 . 117.4(4) yes
S36 . C35 . H351 . 121.299 no
C34 . C35 . H351 . 121.300 no
S37 . C38 . C39 . 116.6(4) yes
S37 . C38 . H381 . 121.687 no
C39 . C38 . H381 . 121.687 no
S40 . C39 . C38 . 117.8(5) yes
S40 . C39 . H391 . 121.080 no
C38 . C39 . H391 . 121.080 no
S37 . C41 . S40 . 115.3(3) yes
S37 . C41 . C41 2_655 122.4(5) yes
S40 . C41 . C41 2_655 122.3(5) yes
Mo1 . C50 . N49 . 177.7(4) yes
Mo1 . C52 . N51 . 179.2(4) yes
Mo1 . C54 . N53 . 176.1(4) yes
Mo1 . C56 . N55 . 176.2(4) yes
Mo1 . C58 . N57 . 179.2(4) yes
Mo1 . C60 . N59 . 176.5(4) yes
Mo1 . C62 . N61 . 177.6(5) yes
Mo1 . C64 . N63 . 178.3(4) yes
S101 . C102 . S107 2_575 27.6(12) yes
S101 . C102 . C103 . 117.8(14) yes
S107 2_575 C102 . C103 . 144.5(22) yes
S101 . C102 . C106 2_575 53.3(6) yes
S107 2_575 C102 . C106 2_575 79.9(13) yes
C103 . C102 . C106 2_575 64.7(12) yes
S101 . C102 . C108 2_575 151.6(18) yes
S107 2_575 C102 . C108 2_575 124.1(24) yes
C103 . C102 . C108 2_575 90.4(14) yes
C106 2_575 C102 . C108 2_575 154.0(18) yes
S101 . C102 . C109 2_575 155.8(14) yes
S107 2_575 C102 . C109 2_575 169.8(24) yes
C103 . C102 . C109 2_575 38.6(8) yes
C106 2_575 C102 . C109 2_575 102.6(12) yes
C108 2_575 C102 . C109 2_575 51.9(10) yes
S101 . C102 . H1021 . 121.088 no
S107 2_575 C102 . H1021 . 94.021 no
C103 . C102 . H1021 . 121.087 no
C106 2_575 C102 . H1021 . 172.808 no
C108 2_575 C102 . H1021 . 30.822 no
C109 2_575 C102 . H1021 . 82.745 no
S104 . C103 . S110 2_575 31.0(10) yes
S104 . C103 . C102 . 118.7(14) yes
S110 2_575 C103 . C102 . 147.5(20) yes
S104 . C103 . C106 2_575 51.0(6) yes
S110 2_575 C103 . C106 2_575 80.5(11) yes
C102 . C103 . C106 2_575 67.8(12) yes
S104 . C103 . C108 2_575 157.2(12) yes
S110 2_575 C103 . C108 2_575 165.8(18) yes
C102 . C103 . C108 2_575 38.9(7) yes
C106 2_575 C103 . C108 2_575 106.3(11) yes
S104 . C103 . C109 2_575 150.1(18) yes
S110 2_575 C103 . C109 2_575 119.0(22) yes
C102 . C103 . C109 2_575 89.9(14) yes
C106 2_575 C103 . C109 2_575 155.1(18) yes
C108 2_575 C103 . C109 2_575 51.2(10) yes
S104 . C103 . H1031 . 120.629 no
S110 2_575 C103 . H1031 . 90.759 no
C102 . C103 . H1031 . 120.630 no
C106 2_575 C103 . H1031 . 171.237 no
C108 2_575 C103 . H1031 . 81.904 no
C109 2_575 C103 . H1031 . 31.855 no
S101 . C105 . S101 2_575 168.3(6) yes
S101 . C105 . S104 . 119.9(7) yes
S101 2_575 C105 . S104 . 71.7(6) yes
S101 . C105 . S104 2_575 73.8(7) yes
S101 2_575 C105 . S104 2_575 94.6(6) yes
S104 . C105 . S104 2_575 166.2(6) yes
S101 . C105 . C105 2_575 125.8(27) yes
S101 2_575 C105 . C105 2_575 42.5(23) yes
S104 . C105 . C105 2_575 113.9(27) yes
S104 2_575 C105 . C105 2_575 52.3(23) yes
S101 . C105 . C106 . 120.7(9) yes
S101 2_575 C105 . C106 . 47.8(6) yes
S104 . C105 . C106 . 119.3(10) yes
S104 2_575 C105 . C106 . 47.1(7) yes
C105 2_575 C105 . C106 . 9.2(29) yes
S101 . C105 . C106 2_575 62.6(11) yes
S101 2_575 C105 . C106 2_575 128.7(13) yes
S104 . C105 . C106 2_575 57.7(11) yes
S104 2_575 C105 . C106 2_575 135.6(14) yes
C105 2_575 C105 . C106 2_575 165.4(46) yes
C106 . C105 . C106 2_575 174.5(17) yes
S101 2_575 C106 . S104 2_575 172.4(11) yes
S101 2_575 C106 . S107 . 36.2(6) yes
S104 2_575 C106 . S107 . 144.6(8) yes
S101 2_575 C106 . S110 . 144.7(9) yes
S104 2_575 C106 . S110 . 36.3(7) yes
S107 . C106 . S110 . 108.7(6) yes
S101 2_575 C106 . C102 2_575 65.1(7) yes
S104 2_575 C106 . C102 2_575 115.2(9) yes
S107 . C106 . C102 2_575 29.4(6) yes
S110 . C106 . C102 2_575 79.6(7) yes
S101 2_575 C106 . C103 2_575 112.4(9) yes
S104 2_575 C106 . C103 2_575 67.8(7) yes
S107 . C106 . C103 2_575 76.8(7) yes
S110 . C106 . C103 2_575 32.3(7) yes
C102 2_575 C106 . C103 2_575 47.5(4) yes
S101 2_575 C106 . C105 . 90.7(10) yes
S104 2_575 C106 . C105 . 89.2(10) yes
S107 . C106 . C105 . 126.2(9) yes
S110 . C106 . C105 . 124.6(9) yes
C102 2_575 C106 . C105 . 155.6(11) yes
S101 2_575 C106 . C105 2_575 87.2(11) yes
S104 2_575 C106 . C105 2_575 92.0(12) yes
S107 . C106 . C105 2_575 123.2(14) yes
S110 . C106 . C105 2_575 128.0(14) yes
C102 2_575 C106 . C105 2_575 152.4(15) yes
C103 2_575 C106 . C105 . 156.9(11) yes
C103 2_575 C106 . C105 2_575 159.7(16) yes
C105 . C106 . C105 2_575 5.5(17) yes
S107 . C108 . C102 2_575 24.7(11) yes
S107 . C108 . C103 2_575 75.2(8) yes
C102 2_575 C108 . C103 2_575 50.7(10) yes
S107 . C108 . C109 . 112.8(12) yes
C102 2_575 C108 . C109 . 88.7(17) yes
C103 2_575 C108 . C109 . 38.1(10) yes
S107 . C108 . H1021 2_575 43.353 no
C102 2_575 C108 . H1021 2_575 67.073 no
C103 2_575 C108 . H1021 2_575 117.618 no
C109 . C108 . H1021 2_575 155.675 no
S107 . C108 . H1081 . 123.578 no
C102 2_575 C108 . H1081 . 147.341 no
C103 2_575 C108 . H1081 . 160.539 no
C109 . C108 . H1081 . 123.578 no
H1021 2_575 C108 . H1081 . 80.421 no
S110 . C109 . C102 2_575 79.3(9) yes
S110 . C109 . C103 2_575 28.6(12) yes
C102 2_575 C109 . C103 2_575 51.5(10) yes
S110 . C109 . C108 . 118.6(12) yes
C102 2_575 C109 . C108 . 39.4(10) yes
C103 2_575 C109 . C108 . 90.8(17) yes
S110 . C109 . H1031 2_575 45.068 no
C102 2_575 C109 . H1031 2_575 118.471 no
C103 2_575 C109 . H1031 2_575 68.536 no
C108 . C109 . H1031 2_575 153.061 no
S110 . C109 . H1091 . 120.692 no
C102 2_575 C109 . H1091 . 159.910 no
C103 2_575 C109 . H1091 . 147.888 no
C108 . C109 . H1091 . 120.692 no
H1031 2_575 C109 . H1091 . 79.547 no
S107 2_575 H1021 . C102 . 39.190 no
S107 2_575 H1021 . C108 2_575 120.445 no
C102 . H1021 . C108 2_575 82.106 no
S110 2_575 H1031 . C103 . 43.008 no
S110 2_575 H1031 . C109 2_575 118.078 no
C103 . H1031 . C109 2_575 79.609 no

loop_
_geom_bond_atom_site_label_1
_geom_bond_site_symmetry_1
_geom_bond_atom_site_label_2
_geom_bond_site_symmetry_2
_geom_bond_distance
_geom_bond_publ_flag
Mo1 . C50 . 2.178(5) yes
Mo1 . C52 . 2.157(5) yes
Mo1 . C54 . 2.139(5) yes
Mo1 . C56 . 2.187(5) yes
Mo1 . C58 . 2.188(5) yes
Mo1 . C60 . 2.156(5) yes
Mo1 . C62 . 2.153(5) yes
Mo1 . C64 . 2.188(5) yes
S2 . C3 . 1.721(4) yes
S2 . C6 . 1.712(5) yes
S5 . C4 . 1.725(5) yes
S5 . C6 . 1.724(4) yes
S8 . C7 . 1.708(4) yes
S8 . C9 . 1.719(5) yes
S11 . C7 . 1.716(5) yes
S11 . C10 . 1.724(4) yes
S12 . C13 . 1.725(4) yes
S12 . C16 . 1.723(5) yes
S14 . C13 . 1.714(4) yes
S14 . C15 . 1.721(5) yes
S18 . C17 . 1.733(4) yes
S18 . C19 . 1.724(5) yes
S21 . C17 . 1.710(4) yes
S21 . C20 . 1.728(5) yes
S22 . C23 . 1.758(5) yes
S22 . C26 . 1.737(5) yes
S24 . C23 . 1.744(5) yes
S24 . C25 . 1.738(5) yes
S27 . C28 . 1.736(4) yes
S27 . C31 . 1.730(6) yes
S29 . C28 . 1.729(5) yes
S29 . C30 . 1.736(5) yes
S33 . C32 . 1.722(5) yes
S33 . C34 . 1.724(5) yes
S36 . C32 . 1.732(5) yes
S36 . C35 . 1.722(6) yes
S37 . C38 . 1.720(6) yes
S37 . C41 . 1.731(5) yes
S40 . C39 . 1.713(6) yes
S40 . C41 . 1.727(5) yes
S101 . S104 2_575 2.220(17) yes
S101 . S107 2_575 1.034(15) yes
S101 . C102 . 1.721(9) yes
S101 . C105 . 1.711(9) yes
S101 . C105 2_575 2.05(2) yes
S101 . C106 2_575 1.521(15) yes
S104 . S110 2_575 1.033(18) yes
S104 . C103 . 1.720(9) yes
S104 . C105 . 1.706(8) yes
S104 . C105 2_575 1.971(18) yes
S104 . C106 2_575 1.444(15) yes
S107 . C102 2_575 0.867(15) yes
S107 . C106 . 1.739(8) yes
S107 . C108 . 1.719(9) yes
S107 . H1021 2_575 1.369 no
S110 . C103 2_575 0.94(2) yes
S110 . C106 . 1.743(9) yes
S110 . C109 . 1.726(9) yes
S110 . H1031 2_575 1.385 no
O47 . H471 . 0.99(1) no
O47 . H472 . 1.00(1) no
O48 . H481 . 0.99(1) no
O48 . H482 . 1.00(1) no
N49 . C50 . 1.139(6) yes
N51 . C52 . 1.154(6) yes
N53 . C54 . 1.158(6) yes
N55 . C56 . 1.149(6) yes
N57 . C58 . 1.148(6) yes
N59 . C60 . 1.144(6) yes
N61 . C62 . 1.151(6) yes
N63 . C64 . 1.146(6) yes
C3 . C4 . 1.335(6) yes
C3 . H31 . 1.000 no
C4 . H41 . 1.000 no
C6 . C7 . 1.401(6) yes
C9 . C10 . 1.334(6) yes
C9 . H91 . 1.000 no
C10 . H101 . 1.000 no
C13 . C17 . 1.401(6) yes
C15 . C16 . 1.344(6) yes
C15 . H151 . 1.000 no
C16 . H161 . 1.000 no
C19 . C20 . 1.325(7) yes
C19 . H191 . 1.000 no
C20 . H201 . 1.000 no
C23 . C23 2_556 1.353(9) yes
C25 . C26 . 1.317(7) yes
C25 . H251 . 1.000 no
C26 . H261 . 1.000 no
C28 . C32 . 1.387(7) yes
C30 . C31 . 1.335(7) yes
C30 . H301 . 1.000 no
C31 . H311 . 1.000 no
C34 . C35 . 1.340(7) yes
C34 . H341 . 1.000 no
C35 . H351 . 1.000 no
C38 . C39 . 1.351(8) yes
C38 . H381 . 1.000 no
C39 . H391 . 1.000 no
C41 . C41 2_655 1.38(1) yes
C102 . C103 . 1.327(9) yes
C102 . C106 2_575 1.67(2) yes
C102 . C108 2_575 1.075(18) yes
C102 . C109 2_575 1.70(2) yes
C102 . H1021 . 1.000 no
C103 . C106 2_575 1.629(18) yes
C103 . C108 2_575 1.71(2) yes
C103 . C109 2_575 1.057(19) yes
C103 . H1031 . 1.000 no
C105 . C105 2_575 0.514(18) yes
C105 . C106 . 1.363(9) yes
C105 . C106 2_575 0.860(14) yes
C108 . C109 . 1.335(9) yes
C108 . H1021 2_575 0.556 no
C108 . H1081 . 1.000 no
C109 . H1031 2_575 0.567 no
C109 . H1091 . 1.000 no
